data_2203240
loop_
_publ_author_name
'Yao, Jiyong'
'Ibers, James A.'

_publ_section_title
;
Dirubidium tetrathiotungstate, Rb~2~[WS~4~]
;
_journal_issue 2
_journal_name_full 'Acta Crystallographica, Section E'
_journal_page_first i10
_journal_page_last i11
_journal_paper_doi 10.1107/S1600536804000169
_journal_volume 60
_journal_year 2004
_chemical_formula_iupac 'Rb2 [W S4]'
_chemical_formula_moiety 'Rb2 S4 W'
_chemical_formula_structural 'Rb2 (W S4)'
_chemical_formula_sum 'Rb2 S4 W'
_chemical_formula_weight 483.03
_chemical_name_systematic
;
Dirubidium tetrathiotungstate
;
_space_group_IT_number 62
_space_group_name_Hall '-P 2ac 2n'
_space_group_name_H-M_alt 'P n m a'
_symmetry_cell_setting orthorhombic
_symmetry_space_group_name_Hall '-P 2ac 2n'
_symmetry_space_group_name_H-M 'P n m a'
_atom_sites_solution_hydrogens none
_atom_sites_solution_primary direct
_atom_sites_solution_secondary difmap
_cell_angle_alpha 90.00
_cell_angle_beta 90.00
_cell_angle_gamma 90.00
_cell_formula_units_Z 4
_cell_length_a 9.6254(6)
_cell_length_b 7.0218(5)
_cell_length_c 12.3761(8)
_cell_measurement_reflns_used 5262
_cell_measurement_temperature 153(2)
_cell_measurement_theta_max 28.89
_cell_measurement_theta_min 2.68
_cell_volume 836.47(10)
_computing_cell_refinement 'SAINT (Bruker, 2003)'
_computing_data_collection 'SMART (Bruker, 2003)'
_computing_data_reduction SAINT
_computing_molecular_graphics 'XP in SHELXTL'
_computing_structure_refinement SHELXTL
_computing_structure_solution 'SHELXTL (Sheldrick, 2003)'
_diffrn_ambient_temperature 153(2)
_diffrn_measured_fraction_theta_full 0.940
_diffrn_measured_fraction_theta_max 0.940
_diffrn_measurement_device_type 'Bruker 1000 CCD'
_diffrn_measurement_method \w
_diffrn_radiation_monochromator graphite
_diffrn_radiation_source 'fine-focus sealed tube'
_diffrn_radiation_type MoK\a
_diffrn_radiation_wavelength 0.71073
_diffrn_reflns_av_R_equivalents 0.0347
_diffrn_reflns_av_sigmaI/netI 0.0246
_diffrn_reflns_limit_h_max 12
_diffrn_reflns_limit_h_min -12
_diffrn_reflns_limit_k_max 9
_diffrn_reflns_limit_k_min -9
_diffrn_reflns_limit_l_max 16
_diffrn_reflns_limit_l_min -16
_diffrn_reflns_number 6582
_diffrn_reflns_theta_full 28.89
_diffrn_reflns_theta_max 28.89
_diffrn_reflns_theta_min 2.68
_diffrn_standards_decay_% <1
_diffrn_standards_number 0
_exptl_absorpt_coefficient_mu 26.267
_exptl_absorpt_correction_T_max 0.438
_exptl_absorpt_correction_T_min 0.027
_exptl_absorpt_correction_type numerical
_exptl_absorpt_process_details
;
face-indexed absorption correction using XPREP in SHELXTL (Sheldrick,
2003)
;
_exptl_crystal_colour yellow
_exptl_crystal_density_diffrn 3.836
_exptl_crystal_density_meas ?
_exptl_crystal_density_method .
_exptl_crystal_description plate
_exptl_crystal_F_000 848
_exptl_crystal_size_max 0.246
_exptl_crystal_size_mid 0.124
_exptl_crystal_size_min 0.030
_refine_diff_density_max 2.398
_refine_diff_density_min -3.990
_refine_ls_extinction_coef 0.0018(2)
_refine_ls_extinction_expression Fc^*^=kFc[1+0.001xFc^2^\l^3^/sin(2\q)]^-1/4^
_refine_ls_extinction_method SHELXTL
_refine_ls_goodness_of_fit_ref 1.334
_refine_ls_hydrogen_treatment none
_refine_ls_matrix_type full
_refine_ls_number_parameters 41
_refine_ls_number_reflns 1119
_refine_ls_number_restraints 0
_refine_ls_restrained_S_all 1.334
_refine_ls_R_factor_all 0.0268
_refine_ls_R_factor_gt 0.0234
_refine_ls_shift/su_max 0.001
_refine_ls_shift/su_mean 0.000
_refine_ls_structure_factor_coef Fsqd
_refine_ls_weighting_details 'w = 1/[\s^2^(Fo^2^)+(0.03P)^2^] where P = (Fo^2^+2Fc^2^)/3'
_refine_ls_weighting_scheme calc
_refine_ls_wR_factor_gt 0.0588
_refine_ls_wR_factor_ref 0.0608
_reflns_number_gt 1027
_reflns_number_total 1119
_reflns_threshold_expression I>2\s(I)
_cod_depositor_comments
;
The following automatic conversions were performed:
'_geom_angle_publ_flag' value 'Y' changed to 'y' according to
'/home/saulius/struct/CIF-dictionaries/cif_core.dic' dictionary named
'cif_core.dic' version 2.4.1 from 2010-06-29 (6
times).

'_geom_bond_publ_flag' value 'Y' changed to 'y' according to
'/home/saulius/struct/CIF-dictionaries/cif_core.dic' dictionary named
'cif_core.dic' version 2.4.1 from 2010-06-29 (23 times).

Automatic conversion script
Id: cif_fix_enum 1527 2010-12-29 10:47:43Z saulius 
;
_cod_database_code 2203240

loop_
_symmetry_equiv_pos_as_xyz
'x, y, z'
'-x+1/2, -y, z+1/2'
'-x, y+1/2, -z'
'x+1/2, -y+1/2, -z+1/2'
'-x, -y, -z'
'x-1/2, y, -z-1/2'
'x, -y-1/2, z'
'-x-1/2, y-1/2, z-1/2'

loop_
_atom_site_label
_atom_site_fract_x
_atom_site_fract_y
_atom_site_fract_z
_atom_site_U_iso_or_equiv
_atom_site_adp_type
_atom_site_calc_flag
_atom_site_refinement_flags
_atom_site_occupancy
_atom_site_type_symbol
W 0.247210(19) 0.2500 0.572267(18) 0.01097(12) Uani d S 1 W
Rb1 0.46060(5) 0.2500 0.16753(5) 0.01700(15) Uani d S 1 Rb
Rb2 0.65907(5) 0.2500 0.60935(5) 0.01949(16) Uani d S 1 Rb
S1 0.28728(18) 0.2500 0.39964(14) 0.0225(3) Uani d S 1 S
S2 0.34374(10) -0.00204(13) 0.64407(10) 0.0208(2) Uani d . 1 S
S3 0.02249(14) 0.2500 0.60702(13) 0.0169(3) Uani d S 1 S

loop_
_atom_site_aniso_label
_atom_site_aniso_U_11
_atom_site_aniso_U_22
_atom_site_aniso_U_33
_atom_site_aniso_U_12
_atom_site_aniso_U_13
_atom_site_aniso_U_23
W 0.01112(16) 0.01050(16) 0.01130(17) 0.000 0.00023(7) 0.000
Rb1 0.0170(3) 0.0182(3) 0.0158(3) 0.000 -0.0003(2) 0.000
Rb2 0.0175(3) 0.0208(3) 0.0202(3) 0.000 0.0030(2) 0.000
S1 0.0258(7) 0.0275(8) 0.0141(8) 0.000 0.0023(7) 0.000
S2 0.0197(5) 0.0141(5) 0.0286(6) 0.0004(3) -0.0061(4) 0.0050(4)
S3 0.0121(6) 0.0234(7) 0.0152(7) 0.000 0.0036(5) 0.000

loop_
_atom_type_symbol
_atom_type_description
_atom_type_scat_dispersion_real
_atom_type_scat_dispersion_imag
_atom_type_scat_source
S S 0.1246 0.1234 'International Tables Vol C Tables 4.2.6.8 and 6.1.1.4'
Rb Rb -0.9393 2.9676 'International Tables Vol C Tables 4.2.6.8 and 6.1.1.4'
W W -0.8490 6.8722 'International Tables Vol C Tables 4.2.6.8 and 6.1.1.4'

loop_
_geom_angle_atom_site_label_1
_geom_angle_atom_site_label_2
_geom_angle_atom_site_label_3
_geom_angle_site_symmetry_1
_geom_angle_site_symmetry_3
_geom_angle
_geom_angle_publ_flag
S1 W S2 . 7_565 108.92(4) y
S1 W S2 . . 108.92(4) y
S2 W S2 7_565 . 108.01(6) y
S1 W S3 . . 111.48(6) y
S2 W S3 7_565 . 109.72(3) y
S2 W S3 . . 109.72(3) y
S1 W Rb2 . . 86.37(5) ?
S2 W Rb2 7_565 . 62.05(3) ?
S2 W Rb2 . . 62.05(3) ?
S3 W Rb2 . . 162.15(4) ?
S1 W Rb2 . 6_557 178.08(5) ?
S2 W Rb2 7_565 6_557 72.08(3) ?
S2 W Rb2 . 6_557 72.08(3) ?
S3 W Rb2 . 6_557 66.60(4) ?
Rb2 W Rb2 . 6_557 95.546(11) ?
S1 W Rb1 . 6_556 53.14(5) ?
S2 W Rb1 7_565 6_556 125.93(3) ?
S2 W Rb1 . 6_556 125.93(3) ?
S3 W Rb1 . 6_556 58.34(4) ?
Rb2 W Rb1 . 6_556 139.515(13) ?
Rb2 W Rb1 6_557 6_556 124.939(12) ?
S1 W Rb1 . 2 111.10(2) ?
S2 W Rb1 7_565 2 139.72(3) ?
S2 W Rb1 . 2 54.07(3) ?
S3 W Rb1 . 2 58.620(11) ?
Rb2 W Rb1 . 2 116.094(8) ?
Rb2 W Rb1 6_557 2 68.047(9) ?
Rb1 W Rb1 6_556 2 83.200(10) ?
S1 W Rb1 . 2_565 111.10(2) ?
S2 W Rb1 7_565 2_565 54.07(3) ?
S2 W Rb1 . 2_565 139.72(3) ?
S3 W Rb1 . 2_565 58.620(11) ?
Rb2 W Rb1 . 2_565 116.094(8) ?
Rb2 W Rb1 6_557 2_565 68.047(9) ?
Rb1 W Rb1 6_556 2_565 83.200(10) ?
Rb1 W Rb1 2 2_565 113.045(13) ?
S1 W Rb2 . 5_656 56.208(10) ?
S2 W Rb2 7_565 5_656 142.20(3) ?
S2 W Rb2 . 5_656 57.20(3) ?
S3 W Rb2 . 5_656 108.07(2) ?
Rb2 W Rb2 . 5_656 81.403(10) ?
Rb2 W Rb2 6_557 5_656 124.035(8) ?
Rb1 W Rb2 6_556 5_656 75.997(9) ?
Rb1 W Rb2 2 5_656 63.994(10) ?
Rb1 W Rb2 2_565 5_656 159.178(12) ?
S1 W Rb2 . 5_666 56.208(10) ?
S2 W Rb2 7_565 5_666 57.20(3) ?
S2 W Rb2 . 5_666 142.20(3) ?
S3 W Rb2 . 5_666 108.07(2) ?
Rb2 W Rb2 . 5_666 81.403(10) ?
Rb2 W Rb2 6_557 5_666 124.035(8) ?
Rb1 W Rb2 6_556 5_666 75.997(9) ?
Rb1 W Rb2 2 5_666 159.178(12) ?
Rb1 W Rb2 2_565 5_666 63.994(10) ?
Rb2 W Rb2 5_656 5_666 110.799(15) ?
S1 Rb1 S1 6_656 . 134.95(4) ?
S1 Rb1 S2 6_656 2_554 143.74(3) ?
S1 Rb1 S2 . 2_554 69.10(3) ?
S1 Rb1 S2 6_656 8_665 143.74(3) ?
S1 Rb1 S2 . 8_665 69.10(3) ?
S2 Rb1 S2 2_554 8_665 61.21(3) ?
S1 Rb1 S3 6_656 6_656 65.25(4) ?
S1 Rb1 S3 . 6_656 159.80(4) ?
S2 Rb1 S3 2_554 6_656 93.69(3) ?
S2 Rb1 S3 8_665 6_656 93.69(3) ?
S1 Rb1 S2 6_656 3_656 69.31(3) ?
S1 Rb1 S2 . 3_656 72.01(3) ?
S2 Rb1 S2 2_554 3_656 141.09(2) ?
S2 Rb1 S2 8_665 3_656 105.47(3) ?
S3 Rb1 S2 6_656 3_656 124.66(3) ?
S1 Rb1 S2 6_656 5_656 69.31(3) ?
S1 Rb1 S2 . 5_656 72.01(3) ?
S2 Rb1 S2 2_554 5_656 105.47(3) ?
S2 Rb1 S2 8_665 5_656 141.09(2) ?
S3 Rb1 S2 6_656 5_656 124.66(3) ?
S2 Rb1 S2 3_656 5_656 60.31(3) ?
S1 Rb1 S3 6_656 2_564 84.43(2) ?
S1 Rb1 S3 . 2_564 101.71(2) ?
S2 Rb1 S3 2_554 2_564 121.23(3) ?
S2 Rb1 S3 8_665 2_564 61.56(3) ?
S3 Rb1 S3 6_656 2_564 77.70(3) ?
S2 Rb1 S3 3_656 2_564 67.97(3) ?
S2 Rb1 S3 5_656 2_564 127.32(3) ?
S1 Rb1 S3 6_656 2_554 84.43(2) ?
S1 Rb1 S3 . 2_554 101.71(3) ?
S2 Rb1 S3 2_554 2_554 61.56(3) ?
S2 Rb1 S3 8_665 2_554 121.23(3) ?
S3 Rb1 S3 6_656 2_554 77.70(3) ?
S2 Rb1 S3 3_656 2_554 127.32(3) ?
S2 Rb1 S3 5_656 2_554 67.97(3) ?
S3 Rb1 S3 2_564 2_554 155.37(5) ?
S1 Rb1 W 6_656 6_656 32.28(3) ?
S1 Rb1 W . 6_656 167.24(3) ?
S2 Rb1 W 2_554 6_656 121.40(2) ?
S2 Rb1 W 8_665 6_656 121.40(2) ?
S3 Rb1 W 6_656 6_656 32.97(2) ?
S2 Rb1 W 3_656 6_656 97.05(2) ?
S2 Rb1 W 5_656 6_656 97.05(2) ?
S3 Rb1 W 2_564 6_656 79.43(2) ?
S3 Rb1 W 2_554 6_656 79.43(2) ?
S1 Rb1 W 6_656 2_554 112.821(16) ?
S1 Rb1 W . 2_554 90.204(19) ?
S2 Rb1 W 2_554 2_554 31.192(16) ?
S2 Rb1 W 8_665 2_554 89.65(2) ?
S3 Rb1 W 6_656 2_554 78.825(15) ?
S2 Rb1 W 3_656 2_554 149.95(2) ?
S2 Rb1 W 5_656 2_554 91.583(17) ?
S3 Rb1 W 2_564 2_554 141.08(3) ?
S3 Rb1 W 2_554 2_554 31.60(2) ?
W Rb1 W 6_656 2_554 96.800(10) ?
S1 Rb1 W 6_656 2_564 112.821(16) ?
S1 Rb1 W . 2_564 90.204(18) ?
S2 Rb1 W 2_554 2_564 89.65(2) ?
S2 Rb1 W 8_665 2_564 31.192(16) ?
S3 Rb1 W 6_656 2_564 78.825(15) ?
S2 Rb1 W 3_656 2_564 91.583(17) ?
S2 Rb1 W 5_656 2_564 149.95(2) ?
S3 Rb1 W 2_564 2_564 31.60(2) ?
S3 Rb1 W 2_554 2_564 141.08(3) ?
W Rb1 W 6_656 2_564 96.800(10) ?
W Rb1 W 2_554 2_564 113.045(13) ?
S3 Rb2 S2 1_655 . 149.144(17) ?
S3 Rb2 S2 1_655 7_565 149.144(17) ?
S2 Rb2 S2 . 7_565 60.00(3) ?
S3 Rb2 S1 1_655 5_666 81.62(3) ?
S2 Rb2 S1 . 5_666 128.53(3) ?
S2 Rb2 S1 7_565 5_666 68.54(3) ?
S3 Rb2 S1 1_655 5_656 81.62(3) ?
S2 Rb2 S1 . 5_656 68.54(3) ?
S2 Rb2 S1 7_565 5_656 128.53(3) ?
S1 Rb2 S1 5_666 5_656 162.89(6) ?
S3 Rb2 S2 1_655 5_656 90.02(3) ?
S2 Rb2 S2 . 5_656 81.78(3) ?
S2 Rb2 S2 7_565 5_656 110.02(2) ?
S1 Rb2 S2 5_666 5_656 116.98(4) ?
S1 Rb2 S2 5_656 5_656 59.58(3) ?
S3 Rb2 S2 1_655 3_656 90.02(3) ?
S2 Rb2 S2 . 3_656 110.02(2) ?
S2 Rb2 S2 7_565 3_656 81.78(3) ?
S1 Rb2 S2 5_666 3_656 59.58(3) ?
S1 Rb2 S2 5_656 3_656 116.98(4) ?
S2 Rb2 S2 5_656 3_656 58.07(3) ?
S3 Rb2 S3 1_655 6_657 111.00(3) ?
S2 Rb2 S3 . 6_657 65.52(3) ?
S2 Rb2 S3 7_565 6_657 65.52(3) ?
S1 Rb2 S3 5_666 6_657 94.61(3) ?
S1 Rb2 S3 5_656 6_657 94.61(3) ?
S2 Rb2 S3 5_656 6_657 144.70(2) ?
S2 Rb2 S3 3_656 6_657 144.70(2) ?
S3 Rb2 S2 1_655 4_556 63.67(3) ?
S2 Rb2 S2 . 4_556 121.07(2) ?
S2 Rb2 S2 7_565 4_556 93.90(2) ?
S1 Rb2 S2 5_666 4_556 61.04(3) ?
S1 Rb2 S2 5_656 4_556 113.69(3) ?
S2 Rb2 S2 5_656 4_556 153.669(18) ?
S2 Rb2 S2 3_656 4_556 117.475(9) ?
S3 Rb2 S2 6_657 4_556 55.55(2) ?
S3 Rb2 S2 1_655 6_657 63.67(3) ?
S2 Rb2 S2 . 6_657 93.90(2) ?
S2 Rb2 S2 7_565 6_657 121.07(2) ?
S1 Rb2 S2 5_666 6_657 113.69(3) ?
S1 Rb2 S2 5_656 6_657 61.04(3) ?
S2 Rb2 S2 5_656 6_657 117.475(9) ?
S2 Rb2 S2 3_656 6_657 153.669(18) ?
S3 Rb2 S2 6_657 6_657 55.55(2) ?
S2 Rb2 S2 4_556 6_657 53.23(3) ?
S3 Rb2 W 1_655 . 172.92(3) ?
S2 Rb2 W . . 33.088(16) ?
S2 Rb2 W 7_565 . 33.088(16) ?
S1 Rb2 W 5_666 . 98.10(3) ?
S1 Rb2 W 5_656 . 98.10(3) ?
S2 Rb2 W 5_656 . 83.797(19) ?
S2 Rb2 W 3_656 . 83.797(19) ?
S3 Rb2 W 6_657 . 76.07(2) ?
S2 Rb2 W 4_556 . 122.402(19) ?
S2 Rb2 W 6_657 . 122.402(19) ?
S3 Rb2 W 1_655 6_657 78.32(3) ?
S2 Rb2 W . 6_657 93.55(2) ?
S2 Rb2 W 7_565 6_657 93.55(2) ?
S1 Rb2 W 5_666 6_657 90.00(3) ?
S1 Rb2 W 5_656 6_657 90.00(3) ?
S2 Rb2 W 5_656 6_657 148.902(17) ?
S2 Rb2 W 3_656 6_657 148.902(17) ?
S3 Rb2 W 6_657 6_657 32.68(2) ?
S2 Rb2 W 4_556 6_657 31.795(16) ?
S2 Rb2 W 6_657 6_657 31.795(16) ?
W Rb2 W . 6_657 108.756(14) ?
W S1 Rb1 . 6_556 94.57(6) ?
W S1 Rb1 . . 160.09(7) ?
Rb1 S1 Rb1 6_556 . 105.34(5) ?
W S1 Rb2 . 5_666 93.25(3) ?
Rb1 S1 Rb2 6_556 5_666 97.62(3) ?
Rb1 S1 Rb2 . 5_666 84.25(3) ?
W S1 Rb2 . 5_656 93.25(3) ?
Rb1 S1 Rb2 6_556 5_656 97.62(3) ?
Rb1 S1 Rb2 . 5_656 84.25(3) ?
Rb2 S1 Rb2 5_666 5_656 162.89(6) ?
W S2 Rb1 . 2 94.73(3) ?
W S2 Rb1 . 5_656 155.56(5) ?
Rb1 S2 Rb1 2 5_656 98.77(3) ?
W S2 Rb2 . . 84.86(3) ?
Rb1 S2 Rb2 2 . 177.85(4) ?
Rb1 S2 Rb2 5_656 . 82.35(2) ?
W S2 Rb2 . 5_656 91.97(4) ?
Rb1 S2 Rb2 2 5_656 79.67(2) ?
Rb1 S2 Rb2 5_656 5_656 110.39(3) ?
Rb2 S2 Rb2 . 5_656 98.22(3) ?
W S2 Rb2 . 6_557 76.13(3) ?
Rb1 S2 Rb2 2 6_557 77.12(2) ?
Rb1 S2 Rb2 5_656 6_557 87.12(3) ?
Rb2 S2 Rb2 . 6_557 104.81(3) ?
Rb2 S2 Rb2 5_656 6_557 152.81(3) ?
W S3 Rb1 . 6_556 88.70(5) ?
W S3 Rb2 . 1_455 169.23(7) ?
Rb1 S3 Rb2 6_556 1_455 80.53(3) ?
W S3 Rb1 . 2_565 89.78(2) ?
Rb1 S3 Rb1 6_556 2_565 102.30(3) ?
Rb2 S3 Rb1 1_455 2_565 92.50(2) ?
W S3 Rb1 . 2 89.78(2) ?
Rb1 S3 Rb1 6_556 2 102.30(3) ?
Rb2 S3 Rb1 1_455 2 92.50(2) ?
Rb1 S3 Rb1 2_565 2 155.37(5) ?
W S3 Rb2 . 6_557 80.71(4) ?
Rb1 S3 Rb2 6_556 6_557 169.41(4) ?
Rb2 S3 Rb2 1_455 6_557 110.06(4) ?
Rb1 S3 Rb2 2_565 6_557 77.82(3) ?
Rb1 S3 Rb2 2 6_557 77.82(3) ?

loop_
_geom_bond_atom_site_label_1
_geom_bond_atom_site_label_2
_geom_bond_site_symmetry_2
_geom_bond_distance
_geom_bond_publ_flag
W S1 . 2.1710(17) y
W S2 7_565 2.1875(10) y
W S2 . 2.1875(9) y
W S3 . 2.2053(14) y
W Rb2 . 3.9908(6) ?
W Rb2 6_557 4.0306(7) ?
W Rb1 6_556 4.0519(6) ?
W Rb1 2 4.2092(4) ?
W Rb1 2_565 4.2092(4) ?
W Rb2 5_656 4.2653(4) ?
W Rb2 5_666 4.2653(4) ?
Rb1 S1 6_656 3.2525(18) y
Rb1 S1 . 3.3219(18) y
Rb1 S2 2_554 3.4202(11) y
Rb1 S2 8_665 3.4202(11) y
Rb1 S3 6_656 3.4496(17) y
Rb1 S2 3_656 3.4663(12) y
Rb1 S2 5_656 3.4663(12) y
Rb1 S3 2_564 3.5936(4) y
Rb1 S3 2_554 3.5936(4) y
Rb1 W 6_656 4.0519(6) ?
Rb1 W 2_554 4.2092(4) ?
Rb1 W 2_564 4.2092(4) ?
Rb2 S3 1_655 3.4982(15) y
Rb2 S2 . 3.5396(11) y
Rb2 S2 7_565 3.5396(11) y
Rb2 S1 5_666 3.5504(4) y
Rb2 S1 5_656 3.5504(4) y
Rb2 S2 5_656 3.5873(14) y
Rb2 S2 3_656 3.5873(14) y
Rb2 S3 6_657 3.7483(17) y
Rb2 S2 4_556 3.9503(13) y
Rb2 S2 6_657 3.9503(13) y
Rb2 W 6_657 4.0306(7) ?
S1 Rb1 6_556 3.2525(18) ?
S1 Rb2 5_666 3.5504(4) ?
S1 Rb2 5_656 3.5504(4) ?
S2 Rb1 2 3.4202(11) ?
S2 Rb1 5_656 3.4663(12) ?
S2 Rb2 5_656 3.5873(14) ?
S2 Rb2 6_557 3.9503(13) ?
S3 Rb1 6_556 3.4496(17) ?
S3 Rb2 1_455 3.4982(15) ?
S3 Rb1 2_565 3.5936(4) ?
S3 Rb1 2 3.5936(4) ?
S3 Rb2 6_557 3.7483(17) ?
